data_4026547
loop_
_publ_author_name
'Katerina Kogan'
'Silvio E. Biali'

_publ_section_title
;
 Conformationally Restricted Calix[8]arenes Substituted at All Methylene
 Bridges
;
_journal_name_full 'Journal of Organic Chemistry'
_journal_page_first 7240
_journal_page_last 7244
_journal_paper_doi 10.1021/jo2009643
_journal_volume 76
_journal_year 2011
_chemical_formula_moiety 'C104 H144 O16, C3 H6 O'
_chemical_formula_sum 'C107 H150 O17'
_chemical_formula_weight 1708.27
_chemical_name_systematic
;
 ?
;
_space_group_IT_number 2
_symmetry_cell_setting triclinic
_symmetry_space_group_name_Hall '-P 1'
_symmetry_space_group_name_H-M 'P -1'
_atom_sites_solution_hydrogens geom
_atom_sites_solution_primary direct
_atom_sites_solution_secondary difmap
_audit_creation_method SHELXL-97
_cell_angle_alpha 74.6100(10)
_cell_angle_beta 77.7440(10)
_cell_angle_gamma 73.7380(10)
_cell_formula_units_Z 2
_cell_length_a 17.6991(11)
_cell_length_b 17.7612(11)
_cell_length_c 18.1080(11)
_cell_measurement_temperature 173(1)
_cell_volume 5209.8(6)
_computing_cell_refinement 'Bruker SMART'
_computing_data_collection 'Bruker SMART'
_computing_data_reduction 'Bruker SAINT'
_computing_molecular_graphics 'Bruker SHELXTL'
_computing_publication_material 'Bruker SHELXTL'
_computing_structure_refinement 'SHELXL-97 (Sheldrick, 1997)'
_computing_structure_solution 'SHELXS-97 (Sheldrick, 1990)'
_diffrn_ambient_temperature 173(1)
_diffrn_measured_fraction_theta_full 0.988
_diffrn_measured_fraction_theta_max 0.988
_diffrn_measurement_device_type 'CCD area detector'
_diffrn_measurement_method 'phi and omega scans'
_diffrn_radiation_monochromator graphite
_diffrn_radiation_source 'fine-focus sealed tube'
_diffrn_radiation_type MoK\a
_diffrn_radiation_wavelength 0.71073
_diffrn_reflns_av_R_equivalents 0.0272
_diffrn_reflns_av_sigmaI/netI 0.0374
_diffrn_reflns_limit_h_max 22
_diffrn_reflns_limit_h_min -22
_diffrn_reflns_limit_k_max 22
_diffrn_reflns_limit_k_min -22
_diffrn_reflns_limit_l_max 23
_diffrn_reflns_limit_l_min -23
_diffrn_reflns_number 57796
_diffrn_reflns_theta_full 27.00
_diffrn_reflns_theta_max 27.00
_diffrn_reflns_theta_min 2.17
_exptl_absorpt_coefficient_mu 0.072
_exptl_absorpt_correction_type none
_exptl_crystal_colour colorless
_exptl_crystal_density_diffrn 1.089
_exptl_crystal_description shapeless
_exptl_crystal_F_000 1856
_exptl_crystal_size_max 0.38
_exptl_crystal_size_mid 0.36
_exptl_crystal_size_min 0.34
_refine_diff_density_max 0.851
_refine_diff_density_min -0.537
_refine_diff_density_rms 0.066
_refine_ls_extinction_method none
_refine_ls_goodness_of_fit_ref 1.085
_refine_ls_hydrogen_treatment constr
_refine_ls_matrix_type full
_refine_ls_number_parameters 1161
_refine_ls_number_reflns 22492
_refine_ls_number_restraints 6
_refine_ls_restrained_S_all 1.088
_refine_ls_R_factor_all 0.0977
_refine_ls_R_factor_gt 0.0753
_refine_ls_shift/su_max 0.001
_refine_ls_shift/su_mean 0.000
_refine_ls_structure_factor_coef Fsqd
_refine_ls_weighting_details 'calc w=1/[\s^2^(Fo^2^)+(0.1380P)^2^+1.3854P] where P=(Fo^2^+2Fc^2^)/3'
_refine_ls_weighting_scheme calc
_refine_ls_wR_factor_gt 0.2194
_refine_ls_wR_factor_ref 0.2342
_reflns_number_gt 16447
_reflns_number_total 22492
_reflns_threshold_expression >2sigma(I)
_cod_data_source_file jo2009643_si_001_1.cif
_cod_data_source_block katya23m
_cod_database_code 4026547

loop_
_symmetry_equiv_pos_as_xyz
'x, y, z'
'-x, -y, -z'

loop_
_atom_site_label
_atom_site_type_symbol
_atom_site_fract_x
_atom_site_fract_y
_atom_site_fract_z
_atom_site_U_iso_or_equiv
_atom_site_adp_type
_atom_site_occupancy
_atom_site_symmetry_multiplicity
_atom_site_calc_flag
_atom_site_refinement_flags
C1 C 0.52106(12) 0.12479(12) 0.80886(11) 0.0300(4) Uani 1 1 d .
C2 C 0.44416(12) 0.15133(13) 0.78946(11) 0.0300(4) Uani 1 1 d .
C3 C 0.40628(13) 0.23174(14) 0.78280(12) 0.0344(5) Uani 1 1 d .
H3 H 0.3541 0.2496 0.7695 0.041 Uiso 1 1 calc R
C4 C 0.44160(13) 0.28776(13) 0.79481(12) 0.0347(5) Uani 1 1 d .
C5 C 0.51879(13) 0.25905(13) 0.81234(12) 0.0334(5) Uani 1 1 d .
H5 H 0.5449 0.2957 0.8201 0.040 Uiso 1 1 calc R
C6 C 0.55915(12) 0.17886(13) 0.81892(11) 0.0305(4) Uani 1 1 d .
C7 C 0.64462(12) 0.15186(14) 0.83712(12) 0.0337(5) Uani 1 1 d .
H7 H 0.6665 0.0943 0.8336 0.040 Uiso 1 1 calc R
C8 C 0.71102(12) 0.20181(12) 0.70220(12) 0.0298(4) Uani 1 1 d .
C9 C 0.69801(12) 0.20235(13) 0.78076(12) 0.0315(4) Uani 1 1 d .
C10 C 0.73282(12) 0.25011(14) 0.80552(13) 0.0346(5) Uani 1 1 d .
H10 H 0.7248 0.2497 0.8592 0.041 Uiso 1 1 calc R
C11 C 0.77939(12) 0.29889(13) 0.75380(12) 0.0336(5) Uani 1 1 d .
C12 C 0.78847(12) 0.29937(12) 0.67600(12) 0.0309(4) Uani 1 1 d .
H12 H 0.8189 0.3332 0.6398 0.037 Uiso 1 1 calc R
C13 C 0.75444(11) 0.25196(12) 0.64861(12) 0.0291(4) Uani 1 1 d .
C14 C 0.76018(12) 0.25982(12) 0.56203(12) 0.0307(4) Uani 1 1 d .
H14 H 0.7501 0.2104 0.5533 0.037 Uiso 1 1 calc R
C15 C 0.90414(12) 0.20443(12) 0.51329(11) 0.0283(4) Uani 1 1 d .
C16 C 0.84009(12) 0.27115(12) 0.51641(11) 0.0300(4) Uani 1 1 d .
C17 C 0.84986(13) 0.34589(13) 0.47373(13) 0.0353(5) Uani 1 1 d .
H17 H 0.8064 0.3914 0.4755 0.042 Uiso 1 1 calc R
C18 C 0.92200(14) 0.35603(13) 0.42811(13) 0.0382(5) Uani 1 1 d .
C19 C 0.98315(13) 0.28858(13) 0.42432(13) 0.0358(5) Uani 1 1 d .
H19 H 1.0324 0.2945 0.3929 0.043 Uiso 1 1 calc R
C20 C 0.97548(12) 0.21195(12) 0.46485(12) 0.0303(4) Uani 1 1 d .
C21 C 1.03933(12) 0.13735(13) 0.45123(12) 0.0312(4) Uani 1 1 d .
H21 H 1.0133 0.0915 0.4621 0.037 Uiso 1 1 calc R
C22 C 1.05143(12) 0.12829(13) 0.31253(12) 0.0310(4) Uani 1 1 d .
C23 C 1.08094(12) 0.14876(13) 0.36768(12) 0.0311(4) Uani 1 1 d .
C24 C 1.14684(13) 0.18231(14) 0.34470(13) 0.0363(5) Uani 1 1 d .
H24 H 1.1683 0.1946 0.3828 0.044 Uiso 1 1 calc R
C25 C 1.18234(13) 0.19848(16) 0.26756(13) 0.0416(5) Uani 1 1 d .
C26 C 1.15296(13) 0.17372(16) 0.21466(13) 0.0437(6) Uani 1 1 d .
H26 H 1.1777 0.1817 0.1621 0.052 Uiso 1 1 calc R
C27 C 1.08903(13) 0.13788(14) 0.23592(13) 0.0371(5) Uani 1 1 d .
C28 C 1.06074(14) 0.10585(16) 0.17917(13) 0.0412(5) Uani 1 1 d .
H28 H 1.0485 0.0529 0.2065 0.049 Uiso 1 1 calc R
C29 C 0.92620(12) 0.12826(12) 0.13898(11) 0.0305(4) Uani 1 1 d .
C30 C 0.98753(12) 0.16041(14) 0.14660(12) 0.0345(5) Uani 1 1 d .
C31 C 0.97959(14) 0.24263(15) 0.12363(13) 0.0391(5) Uani 1 1 d .
H31 H 1.0210 0.2643 0.1290 0.047 Uiso 1 1 calc R
C32 C 0.91323(14) 0.29492(14) 0.09287(13) 0.0396(5) Uani 1 1 d .
C33 C 0.85394(13) 0.26071(13) 0.08645(13) 0.0348(5) Uani 1 1 d .
H33 H 0.8082 0.2949 0.0654 0.042 Uiso 1 1 calc R
C34 C 0.85873(12) 0.17903(13) 0.10947(12) 0.0302(4) Uani 1 1 d .
C35 C 0.78947(12) 0.14695(13) 0.10379(12) 0.0330(5) Uani 1 1 d .
H35 H 0.7978 0.0890 0.1310 0.040 Uiso 1 1 calc R
C36 C 0.70077(12) 0.19782(12) 0.21826(12) 0.0304(4) Uani 1 1 d .
C37 C 0.71132(12) 0.19439(12) 0.14048(12) 0.0316(4) Uani 1 1 d .
C38 C 0.65222(12) 0.23984(13) 0.09650(13) 0.0352(5) Uani 1 1 d .
H38 H 0.6584 0.2364 0.0440 0.042 Uiso 1 1 calc R
C39 C 0.58361(12) 0.29079(13) 0.12708(13) 0.0363(5) Uani 1 1 d .
C40 C 0.57707(12) 0.29498(13) 0.20340(13) 0.0345(5) Uani 1 1 d .
H40 H 0.5318 0.3303 0.2249 0.041 Uiso 1 1 calc R
C41 C 0.63453(12) 0.24918(12) 0.25002(12) 0.0315(4) Uani 1 1 d .
C42 C 0.62613(12) 0.26100(13) 0.33182(13) 0.0345(5) Uani 1 1 d .
H42 H 0.6610 0.2137 0.3624 0.041 Uiso 1 1 calc R
C43 C 0.50930(12) 0.20372(12) 0.40341(11) 0.0296(4) Uani 1 1 d .
C44 C 0.54107(12) 0.27064(13) 0.37293(12) 0.0319(4) Uani 1 1 d .
C45 C 0.49399(13) 0.34558(13) 0.38128(13) 0.0360(5) Uani 1 1 d .
H45 H 0.5158 0.3914 0.3608 0.043 Uiso 1 1 calc R
C46 C 0.41588(13) 0.35562(13) 0.41867(12) 0.0348(5) Uani 1 1 d .
C47 C 0.38751(13) 0.28732(13) 0.45203(12) 0.0342(5) Uani 1 1 d .
H47 H 0.3351 0.2928 0.4801 0.041 Uiso 1 1 calc R
C48 C 0.43308(12) 0.21083(12) 0.44590(11) 0.0303(4) Uani 1 1 d .
C49 C 0.40276(12) 0.13652(13) 0.48879(12) 0.0310(4) Uani 1 1 d .
H49 H 0.4496 0.0894 0.4950 0.037 Uiso 1 1 calc R
C50 C 0.39885(12) 0.12248(12) 0.63121(12) 0.0297(4) Uani 1 1 d .
C51 C 0.35779(12) 0.14454(12) 0.56863(12) 0.0295(4) Uani 1 1 d .
C52 C 0.27552(12) 0.17470(12) 0.58058(12) 0.0309(4) Uani 1 1 d .
H52 H 0.2471 0.1892 0.5379 0.037 Uiso 1 1 calc R
C53 C 0.23383(12) 0.18417(12) 0.65297(12) 0.0314(4) Uani 1 1 d .
C54 C 0.27682(13) 0.15754(13) 0.71515(12) 0.0335(5) Uani 1 1 d .
H54 H 0.2492 0.1610 0.7656 0.040 Uiso 1 1 calc R
C55 C 0.35850(13) 0.12616(13) 0.70576(12) 0.0313(4) Uani 1 1 d .
C56 C 0.40394(14) 0.09273(14) 0.77426(12) 0.0354(5) Uani 1 1 d .
H56 H 0.4459 0.0440 0.7641 0.042 Uiso 1 1 calc R
C57 C 0.53621(18) -0.01159(16) 0.87867(16) 0.0550(7) Uani 1 1 d .
H57A H 0.5711 -0.0241 0.9179 0.083 Uiso 1 1 calc R
H57B H 0.5382 -0.0609 0.8629 0.083 Uiso 1 1 calc R
H57C H 0.4815 0.0112 0.9004 0.083 Uiso 1 1 calc R
C58 C 0.39807(15) 0.37639(15) 0.78554(16) 0.0475(6) Uani 1 1 d .
C59 C 0.3879(4) 0.4099(4) 0.7016(3) 0.0795(16) Uiso 0.667(5) 1 d P
H59A H 0.4400 0.4118 0.6701 0.119 Uiso 0.667(5) 1 calc PR
H59B H 0.3534 0.4644 0.6956 0.119 Uiso 0.667(5) 1 calc PR
H59C H 0.3637 0.3755 0.6844 0.119 Uiso 0.667(5) 1 calc PR
C60 C 0.3166(4) 0.3831(4) 0.8378(4) 0.0836(18) Uiso 0.667(5) 1 d P
H60A H 0.2861 0.3518 0.8241 0.125 Uiso 0.667(5) 1 calc PR
H60B H 0.2873 0.4396 0.8305 0.125 Uiso 0.667(5) 1 calc PR
H60C H 0.3246 0.3621 0.8921 0.125 Uiso 0.667(5) 1 calc PR
C61 C 0.4418(3) 0.4262(3) 0.8103(3) 0.0573(12) Uiso 0.667(5) 1 d P
H61A H 0.4509 0.4029 0.8641 0.086 Uiso 0.667(5) 1 calc PR
H61B H 0.4097 0.4815 0.8060 0.086 Uiso 0.667(5) 1 calc PR
H61C H 0.4931 0.4262 0.7766 0.086 Uiso 0.667(5) 1 calc PR
C59A C 0.3146(6) 0.3973(6) 0.7656(6) 0.067(3) Uiso 0.333(5) 1 d P
H59D H 0.3163 0.3797 0.7182 0.100 Uiso 0.333(5) 1 calc PR
H59E H 0.2931 0.4556 0.7574 0.100 Uiso 0.333(5) 1 calc PR
H59F H 0.2806 0.3701 0.8082 0.100 Uiso 0.333(5) 1 calc PR
C60A C 0.3911(9) 0.4057(9) 0.8567(9) 0.103(4) Uiso 0.333(5) 1 d P
H60D H 0.3621 0.3739 0.9003 0.154 Uiso 0.333(5) 1 calc PR
H60E H 0.3623 0.4624 0.8489 0.154 Uiso 0.333(5) 1 calc PR
H60F H 0.4444 0.4002 0.8680 0.154 Uiso 0.333(5) 1 calc PR
C61A C 0.4442(8) 0.4263(8) 0.7145(8) 0.094(4) Uiso 0.333(5) 1 d P
H61D H 0.4991 0.4177 0.7232 0.141 Uiso 0.333(5) 1 calc PR
H61E H 0.4179 0.4835 0.7085 0.141 Uiso 0.333(5) 1 calc PR
H61F H 0.4445 0.4088 0.6675 0.141 Uiso 0.333(5) 1 calc PR
C62 C 0.61095(17) 0.10428(18) 0.97177(14) 0.0532(7) Uani 1 1 d .
H62A H 0.5546 0.1146 0.9672 0.080 Uiso 1 1 calc R
H62B H 0.6156 0.1110 1.0225 0.080 Uiso 1 1 calc R
H62C H 0.6378 0.0492 0.9666 0.080 Uiso 1 1 calc R
C63 C 0.72357(16) 0.07548(15) 0.67424(16) 0.0477(6) Uani 1 1 d .
H63A H 0.7631 0.0784 0.6273 0.072 Uiso 1 1 calc R
H63B H 0.6898 0.0406 0.6732 0.072 Uiso 1 1 calc R
H63C H 0.7508 0.0534 0.7199 0.072 Uiso 1 1 calc R
C64 C 0.81828(14) 0.34881(16) 0.78509(14) 0.0432(6) Uani 1 1 d .
C65 C 0.7530(2) 0.4081(2) 0.8265(2) 0.0686(9) Uani 1 1 d .
H65A H 0.7774 0.4432 0.8425 0.103 Uiso 1 1 calc R
H65B H 0.7248 0.3780 0.8723 0.103 Uiso 1 1 calc R
H65C H 0.7153 0.4408 0.7911 0.103 Uiso 1 1 calc R
C66 C 0.8726(2) 0.2932(2) 0.8423(2) 0.0731(9) Uani 1 1 d .
H66A H 0.9119 0.2531 0.8170 0.110 Uiso 1 1 calc R
H66B H 0.8407 0.2659 0.8871 0.110 Uiso 1 1 calc R
H66C H 0.9001 0.3248 0.8596 0.110 Uiso 1 1 calc R
C67 C 0.8686(2) 0.3968(2) 0.72069(18) 0.0685(9) Uani 1 1 d .
H67A H 0.8950 0.4250 0.7434 0.103 Uiso 1 1 calc R
H67B H 0.8342 0.4361 0.6852 0.103 Uiso 1 1 calc R
H67C H 0.9088 0.3601 0.6922 0.103 Uiso 1 1 calc R
C68 C 0.62431(16) 0.31418(18) 0.54440(19) 0.0579(7) Uani 1 1 d .
H68A H 0.6266 0.2671 0.5248 0.087 Uiso 1 1 calc R
H68B H 0.5884 0.3613 0.5174 0.087 Uiso 1 1 calc R
H68C H 0.6045 0.3044 0.6001 0.087 Uiso 1 1 calc R
C69 C 0.92819(15) 0.10073(16) 0.62417(14) 0.0483(6) Uani 1 1 d .
H69A H 0.9842 0.1033 0.6124 0.072 Uiso 1 1 calc R
H69B H 0.9247 0.0449 0.6466 0.072 Uiso 1 1 calc R
H69C H 0.8996 0.1342 0.6613 0.072 Uiso 1 1 calc R
C70 C 0.93113(17) 0.44027(14) 0.38196(17) 0.0523(7) Uani 1 1 d .
C71 C 0.8593(3) 0.4826(2) 0.3375(2) 0.0893(12) Uani 1 1 d .
H71A H 0.8099 0.4875 0.3744 0.134 Uiso 1 1 calc R
H71B H 0.8576 0.4507 0.3015 0.134 Uiso 1 1 calc R
H71C H 0.8652 0.5362 0.3084 0.134 Uiso 1 1 calc R
C72 C 0.9307(3) 0.4895(2) 0.4375(2) 0.1001(15) Uani 1 1 d .
H72A H 0.9724 0.4614 0.4698 0.150 Uiso 1 1 calc R
H72B H 0.8788 0.4977 0.4704 0.150 Uiso 1 1 calc R
H72C H 0.9407 0.5417 0.4085 0.150 Uiso 1 1 calc R
C73 C 1.0018(3) 0.4366(2) 0.3187(3) 0.120(2) Uani 1 1 d .
H73A H 0.9985 0.4897 0.2838 0.180 Uiso 1 1 calc R
H73B H 1.0021 0.3973 0.2896 0.180 Uiso 1 1 calc R
H73C H 1.0509 0.4205 0.3417 0.180 Uiso 1 1 calc R
C74 C 1.13627(16) 0.03652(17) 0.51472(17) 0.0569(7) Uani 1 1 d .
H74A H 1.0981 0.0025 0.5338 0.085 Uiso 1 1 calc R
H74B H 1.1726 0.0247 0.5525 0.085 Uiso 1 1 calc R
H74C H 1.1669 0.0256 0.4653 0.085 Uiso 1 1 calc R
C75 C 0.91098(13) 0.15346(15) 0.33306(14) 0.0406(5) Uani 1 1 d .
H75A H 0.9183 0.2053 0.3358 0.061 Uiso 1 1 calc R
H75B H 0.8731 0.1352 0.3777 0.061 Uiso 1 1 calc R
H75C H 0.8903 0.1595 0.2852 0.061 Uiso 1 1 calc R
C76 C 1.25204(16) 0.2392(2) 0.24138(16) 0.0576(7) Uani 1 1 d .
C77 C 1.2611(2) 0.2806(2) 0.3021(2) 0.0767(10) Uani 1 1 d .
H77A H 1.3036 0.3093 0.2814 0.115 Uiso 1 1 calc R
H77B H 1.2744 0.2402 0.3490 0.115 Uiso 1 1 calc R
H77C H 1.2109 0.3189 0.3146 0.115 Uiso 1 1 calc R
C78 C 1.32863(19) 0.1743(3) 0.2308(3) 0.1063(15) Uani 1 1 d .
H78A H 1.3276 0.1499 0.1886 0.159 Uiso 1 1 calc R
H78B H 1.3329 0.1328 0.2789 0.159 Uiso 1 1 calc R
H78C H 1.3745 0.1984 0.2183 0.159 Uiso 1 1 calc R
C79 C 1.2400(3) 0.3016(3) 0.1667(2) 0.121(2) Uani 1 1 d .
H79A H 1.2815 0.3318 0.1534 0.182 Uiso 1 1 calc R
H79B H 1.1876 0.3387 0.1734 0.182 Uiso 1 1 calc R
H79C H 1.2431 0.2748 0.1249 0.182 Uiso 1 1 calc R
C80 C 1.18511(19) 0.0268(2) 0.1312(2) 0.0796(11) Uani 1 1 d .
H80A H 1.2189 0.0403 0.1597 0.119 Uiso 1 1 calc R
H80B H 1.2165 0.0129 0.0830 0.119 Uiso 1 1 calc R
H80C H 1.1644 -0.0192 0.1630 0.119 Uiso 1 1 calc R
C81 C 0.98310(16) -0.00540(16) 0.12053(16) 0.0508(6) Uani 1 1 d .
H81A H 0.9533 -0.0216 0.0900 0.076 Uiso 1 1 calc R
H81B H 1.0109 -0.0532 0.1546 0.076 Uiso 1 1 calc R
H81C H 1.0220 0.0225 0.0856 0.076 Uiso 1 1 calc R
C82 C 0.90523(16) 0.38583(15) 0.06863(15) 0.0554(7) Uani 1 1 d D
C83 C 0.9149(4) 0.4196(4) 0.1329(3) 0.0735(17) Uiso 0.601(5) 1 d PD
H83A H 0.9677 0.3943 0.1481 0.110 Uiso 0.601(5) 1 calc PR
H83B H 0.8740 0.4089 0.1775 0.110 Uiso 0.601(5) 1 calc PR
H83C H 0.9092 0.4778 0.1150 0.110 Uiso 0.601(5) 1 calc PR
C84 C 0.9647(3) 0.4032(4) -0.0057(3) 0.0754(17) Uiso 0.601(5) 1 d PD
H84A H 0.9531 0.3830 -0.0464 0.113 Uiso 0.601(5) 1 calc PR
H84B H 1.0190 0.3765 0.0048 0.113 Uiso 0.601(5) 1 calc PR
H84C H 0.9597 0.4614 -0.0229 0.113 Uiso 0.601(5) 1 calc PR
C85 C 0.8249(3) 0.4320(3) 0.0403(4) 0.0751(17) Uiso 0.601(5) 1 d PD
H85A H 0.8252 0.4889 0.0199 0.113 Uiso 0.601(5) 1 calc PR
H85B H 0.7815 0.4271 0.0837 0.113 Uiso 0.601(5) 1 calc PR
H85C H 0.8172 0.4094 -0.0006 0.113 Uiso 0.601(5) 1 calc PR
C83A C 0.9729(4) 0.4100(5) 0.0920(5) 0.070(2) Uiso 0.399(5) 1 d PD
H83D H 1.0236 0.3898 0.0610 0.104 Uiso 0.399(5) 1 calc PR
H83E H 0.9760 0.3867 0.1470 0.104 Uiso 0.399(5) 1 calc PR
H83F H 0.9618 0.4687 0.0827 0.104 Uiso 0.399(5) 1 calc PR
C84A C 0.9019(6) 0.4176(6) -0.0167(3) 0.079(3) Uiso 0.399(5) 1 d PD
H84D H 0.9033 0.4745 -0.0308 0.118 Uiso 0.399(5) 1 calc PR
H84E H 0.8526 0.4120 -0.0287 0.118 Uiso 0.399(5) 1 calc PR
H84F H 0.9477 0.3871 -0.0462 0.118 Uiso 0.399(5) 1 calc PR
C85A C 0.8359(4) 0.4262(5) 0.1231(5) 0.082(3) Uiso 0.399(5) 1 d PD
H85D H 0.8362 0.4829 0.1150 0.123 Uiso 0.399(5) 1 calc PR
H85E H 0.8419 0.3991 0.1770 0.123 Uiso 0.399(5) 1 calc PR
H85F H 0.7855 0.4222 0.1121 0.123 Uiso 0.399(5) 1 calc PR
C86 C 0.84372(16) 0.10322(17) -0.01389(16) 0.0516(6) Uani 1 1 d .
H86A H 0.8945 0.1159 -0.0153 0.077 Uiso 1 1 calc R
H86B H 0.8339 0.1108 -0.0669 0.077 Uiso 1 1 calc R
H86C H 0.8458 0.0473 0.0134 0.077 Uiso 1 1 calc R
C87 C 0.75347(16) 0.07373(15) 0.29980(15) 0.0475(6) Uani 1 1 d .
H87A H 0.7115 0.0755 0.3448 0.071 Uiso 1 1 calc R
H87B H 0.8042 0.0421 0.3168 0.071 Uiso 1 1 calc R
H87C H 0.7400 0.0488 0.2636 0.071 Uiso 1 1 calc R
C88 C 0.52055(14) 0.33963(16) 0.07531(14) 0.0467(6) Uani 1 1 d .
C89 C 0.48761(18) 0.2826(2) 0.0476(2) 0.0671(8) Uani 1 1 d .
H89A H 0.5303 0.2520 0.0153 0.101 Uiso 1 1 calc R
H89B H 0.4449 0.3139 0.0172 0.101 Uiso 1 1 calc R
H89C H 0.4665 0.2455 0.0925 0.101 Uiso 1 1 calc R
C90 C 0.55877(18) 0.39315(19) 0.00468(17) 0.0662(9) Uani 1 1 d .
H90A H 0.5822 0.4282 0.0220 0.099 Uiso 1 1 calc R
H90B H 0.5181 0.4261 -0.0275 0.099 Uiso 1 1 calc R
H90C H 0.6004 0.3594 -0.0257 0.099 Uiso 1 1 calc R
C91 C 0.45143(16) 0.39365(19) 0.11835(17) 0.0613(8) Uani 1 1 d .
H91A H 0.4259 0.3603 0.1635 0.092 Uiso 1 1 calc R
H91B H 0.4124 0.4240 0.0836 0.092 Uiso 1 1 calc R
H91C H 0.4719 0.4311 0.1354 0.092 Uiso 1 1 calc R
C92 C 0.73316(17) 0.3227(2) 0.3170(2) 0.0750(10) Uani 1 1 d .
H92A H 0.7569 0.2769 0.3557 0.113 Uiso 1 1 calc R
H92B H 0.7457 0.3715 0.3216 0.113 Uiso 1 1 calc R
H92C H 0.7548 0.3129 0.2650 0.113 Uiso 1 1 calc R
C93 C 0.53671(15) 0.09778(15) 0.33881(15) 0.0462(6) Uani 1 1 d .
H93A H 0.4808 0.0950 0.3523 0.069 Uiso 1 1 calc R
H93B H 0.5706 0.0438 0.3380 0.069 Uiso 1 1 calc R
H93C H 0.5448 0.1331 0.2876 0.069 Uiso 1 1 calc R
C94 C 0.36430(15) 0.43936(14) 0.42696(16) 0.0473(6) Uani 1 1 d .
C95 C 0.3850(3) 0.5036(2) 0.3605(3) 0.164(3) Uani 1 1 d .
H95A H 0.3469 0.5548 0.3648 0.247 Uiso 1 1 calc R
H95B H 0.3831 0.4899 0.3120 0.247 Uiso 1 1 calc R
H95C H 0.4388 0.5084 0.3607 0.247 Uiso 1 1 calc R
C96 C 0.2780(2) 0.4441(2) 0.4311(4) 0.147(3) Uani 1 1 d .
H96A H 0.2478 0.5000 0.4275 0.220 Uiso 1 1 calc R
H96B H 0.2590 0.4109 0.4803 0.220 Uiso 1 1 calc R
H96C H 0.2705 0.4244 0.3880 0.220 Uiso 1 1 calc R
C97 C 0.3766(5) 0.4551(3) 0.4997(4) 0.183(4) Uani 1 1 d .
H97A H 0.4308 0.4616 0.4941 0.275 Uiso 1 1 calc R
H97B H 0.3687 0.4098 0.5428 0.275 Uiso 1 1 calc R
H97C H 0.3383 0.5043 0.5101 0.275 Uiso 1 1 calc R
C98 C 0.34708(18) 0.04222(17) 0.46243(18) 0.0559(7) Uani 1 1 d .
H98A H 0.4000 0.0061 0.4557 0.084 Uiso 1 1 calc R
H98B H 0.3140 0.0351 0.4289 0.084 Uiso 1 1 calc R
H98C H 0.3223 0.0296 0.5166 0.084 Uiso 1 1 calc R
C99 C 0.52618(14) 0.15124(15) 0.60255(14) 0.0411(5) Uani 1 1 d .
H99A H 0.4962 0.2022 0.5745 0.062 Uiso 1 1 calc R
H99B H 0.5766 0.1332 0.5702 0.062 Uiso 1 1 calc R
H99C H 0.5370 0.1589 0.6506 0.062 Uiso 1 1 calc R
C100 C 0.14397(13) 0.22039(14) 0.66661(13) 0.0367(5) Uani 1 1 d .
C101 C 0.11108(15) 0.26278(17) 0.59054(16) 0.0513(6) Uani 1 1 d .
H10A H 0.1410 0.3028 0.5611 0.077 Uiso 1 1 calc R
H10B H 0.0548 0.2895 0.6019 0.077 Uiso 1 1 calc R
H10C H 0.1164 0.2231 0.5599 0.077 Uiso 1 1 calc R
C102 C 0.12767(18) 0.28326(18) 0.71580(17) 0.0579(7) Uani 1 1 d .
H10D H 0.1446 0.2569 0.7664 0.087 Uiso 1 1 calc R
H10E H 0.0706 0.3086 0.7229 0.087 Uiso 1 1 calc R
H10F H 0.1574 0.3243 0.6894 0.087 Uiso 1 1 calc R
C103 C 0.10168(16) 0.15348(18) 0.7097(2) 0.0657(9) Uani 1 1 d .
H10G H 0.1121 0.1136 0.6781 0.098 Uiso 1 1 calc R
H10H H 0.0443 0.1764 0.7195 0.098 Uiso 1 1 calc R
H10I H 0.1216 0.1276 0.7591 0.098 Uiso 1 1 calc R
C104 C 0.3282(2) -0.0005(2) 0.84626(18) 0.0709(10) Uani 1 1 d .
H10J H 0.2989 0.0100 0.8030 0.106 Uiso 1 1 calc R
H10K H 0.2936 -0.0143 0.8952 0.106 Uiso 1 1 calc R
H10L H 0.3748 -0.0454 0.8417 0.106 Uiso 1 1 calc R
C105 C 0.1412(4) 0.1621(3) 0.9347(3) 0.1057(15) Uani 1 1 d .
C106 C 0.1991(5) 0.2000(5) 0.9474(4) 0.169(3) Uani 1 1 d .
H10M H 0.2359 0.1604 0.9803 0.253 Uiso 1 1 calc R
H10N H 0.1713 0.2445 0.9730 0.253 Uiso 1 1 calc R
H10O H 0.2290 0.2207 0.8976 0.253 Uiso 1 1 calc R
C107 C 0.0565(4) 0.2057(4) 0.9326(3) 0.149(2) Uani 1 1 d .
H10P H 0.0518 0.2458 0.8838 0.224 Uiso 1 1 calc R
H10Q H 0.0372 0.2326 0.9761 0.224 Uiso 1 1 calc R
H10R H 0.0245 0.1674 0.9365 0.224 Uiso 1 1 calc R
O1 O 0.56227(9) 0.04532(9) 0.81271(9) 0.0387(4) Uani 1 1 d .
O2 O 0.64668(10) 0.15897(11) 0.91279(9) 0.0456(4) Uani 1 1 d .
O3 O 0.67544(9) 0.15431(9) 0.67775(9) 0.0357(3) Uani 1 1 d .
O4 O 0.70108(9) 0.32820(9) 0.53141(9) 0.0386(4) Uani 1 1 d .
O5 O 0.89320(9) 0.12960(9) 0.55435(9) 0.0363(3) Uani 1 1 d .
O6 O 1.09476(9) 0.11855(10) 0.50395(9) 0.0390(4) Uani 1 1 d .
O7 O 0.98573(9) 0.09558(9) 0.33372(9) 0.0382(4) Uani 1 1 d .
O8 O 1.12058(10) 0.09388(13) 0.11334(10) 0.0572(5) Uani 1 1 d .
O9 O 0.92912(9) 0.04738(9) 0.16649(9) 0.0382(4) Uani 1 1 d .
O10 O 0.78144(9) 0.15497(11) 0.02529(10) 0.0446(4) Uani 1 1 d .
O11 O 0.76022(8) 0.15340(9) 0.26215(9) 0.0350(3) Uani 1 1 d .
O12 O 0.64979(10) 0.33261(11) 0.32972(11) 0.0495(4) Uani 1 1 d .
O13 O 0.55713(9) 0.12903(9) 0.39511(9) 0.0372(4) Uani 1 1 d .
O14 O 0.35428(9) 0.12308(10) 0.44222(9) 0.0395(4) Uani 1 1 d .
O15 O 0.48045(9) 0.09190(9) 0.62057(9) 0.0381(4) Uani 1 1 d .
O16 O 0.35347(11) 0.06946(11) 0.84463(9) 0.0477(4) Uani 1 1 d .
O17 O 0.1604(2) 0.0923(3) 0.9231(2) 0.1349(13) Uani 1 1 d .

loop_
_atom_site_aniso_label
_atom_site_aniso_U_11
_atom_site_aniso_U_22
_atom_site_aniso_U_33
_atom_site_aniso_U_23
_atom_site_aniso_U_13
_atom_site_aniso_U_12
C1 0.0300(10) 0.0345(11) 0.0237(9) -0.0033(8) 0.0005(8) -0.0111(8)
C2 0.0315(10) 0.0381(11) 0.0229(9) -0.0070(8) -0.0003(8) -0.0143(9)
C3 0.0274(10) 0.0453(12) 0.0322(11) -0.0098(9) -0.0035(8) -0.0105(9)
C4 0.0346(11) 0.0372(11) 0.0335(11) -0.0101(9) -0.0018(9) -0.0105(9)
C5 0.0334(11) 0.0372(11) 0.0326(11) -0.0056(9) -0.0032(9) -0.0167(9)
C6 0.0276(10) 0.0400(11) 0.0230(9) -0.0021(8) -0.0002(8) -0.0139(9)
C7 0.0265(10) 0.0450(12) 0.0296(10) -0.0034(9) -0.0031(8) -0.0137(9)
C8 0.0231(9) 0.0341(11) 0.0328(10) -0.0083(8) -0.0023(8) -0.0081(8)
C9 0.0222(9) 0.0377(11) 0.0326(11) -0.0048(9) -0.0020(8) -0.0082(8)
C10 0.0279(10) 0.0471(13) 0.0303(10) -0.0095(9) -0.0032(8) -0.0114(9)
C11 0.0268(10) 0.0402(12) 0.0363(11) -0.0112(9) -0.0037(8) -0.0102(9)
C12 0.0232(9) 0.0341(11) 0.0352(11) -0.0093(8) 0.0023(8) -0.0099(8)
C13 0.0220(9) 0.0309(10) 0.0335(11) -0.0100(8) 0.0002(8) -0.0051(8)
C14 0.0295(10) 0.0288(10) 0.0337(11) -0.0077(8) -0.0005(8) -0.0093(8)
C15 0.0325(10) 0.0294(10) 0.0243(9) -0.0065(8) -0.0006(8) -0.0116(8)
C16 0.0322(10) 0.0335(10) 0.0265(10) -0.0107(8) 0.0016(8) -0.0119(8)
C17 0.0377(12) 0.0299(11) 0.0374(11) -0.0112(9) 0.0024(9) -0.0090(9)
C18 0.0453(13) 0.0319(11) 0.0386(12) -0.0107(9) 0.0069(10) -0.0180(10)
C19 0.0368(11) 0.0381(12) 0.0349(11) -0.0128(9) 0.0064(9) -0.0170(9)
C20 0.0316(10) 0.0343(11) 0.0281(10) -0.0124(8) -0.0006(8) -0.0104(9)
C21 0.0297(10) 0.0357(11) 0.0301(10) -0.0110(8) 0.0004(8) -0.0109(9)
C22 0.0251(10) 0.0344(11) 0.0341(11) -0.0112(9) -0.0033(8) -0.0052(8)
C23 0.0257(10) 0.0350(11) 0.0319(10) -0.0121(8) 0.0005(8) -0.0050(8)
C24 0.0291(11) 0.0493(13) 0.0339(11) -0.0134(10) -0.0029(9) -0.0120(9)
C25 0.0261(11) 0.0612(15) 0.0361(12) -0.0099(11) 0.0001(9) -0.0125(10)
C26 0.0302(11) 0.0697(17) 0.0288(11) -0.0118(11) 0.0022(9) -0.0117(11)
C27 0.0301(11) 0.0482(13) 0.0341(11) -0.0164(10) -0.0044(9) -0.0045(9)
C28 0.0352(12) 0.0556(14) 0.0342(12) -0.0202(10) -0.0047(9) -0.0037(10)
C29 0.0304(10) 0.0331(11) 0.0263(10) -0.0106(8) 0.0043(8) -0.0075(8)
C30 0.0292(10) 0.0479(13) 0.0266(10) -0.0138(9) 0.0018(8) -0.0087(9)
C31 0.0353(12) 0.0495(13) 0.0372(12) -0.0122(10) 0.0009(9) -0.0198(10)
C32 0.0423(13) 0.0403(12) 0.0375(12) -0.0095(10) 0.0016(10) -0.0167(10)
C33 0.0299(11) 0.0337(11) 0.0382(11) -0.0074(9) -0.0008(9) -0.0069(9)
C34 0.0252(10) 0.0365(11) 0.0293(10) -0.0121(8) 0.0041(8) -0.0092(8)
C35 0.0264(10) 0.0372(11) 0.0366(11) -0.0135(9) 0.0018(8) -0.0093(9)
C36 0.0230(9) 0.0319(10) 0.0360(11) -0.0071(8) -0.0002(8) -0.0097(8)
C37 0.0245(10) 0.0333(11) 0.0374(11) -0.0099(9) 0.0032(8) -0.0115(8)
C38 0.0282(10) 0.0414(12) 0.0331(11) -0.0069(9) 0.0037(8) -0.0113(9)
C39 0.0270(10) 0.0372(11) 0.0382(12) -0.0009(9) 0.0011(9) -0.0086(9)
C40 0.0274(10) 0.0323(11) 0.0367(11) -0.0044(9) 0.0045(8) -0.0060(8)
C41 0.0253(10) 0.0329(11) 0.0352(11) -0.0060(8) 0.0023(8) -0.0114(8)
C42 0.0276(10) 0.0368(11) 0.0400(12) -0.0139(9) 0.0014(9) -0.0087(9)
C43 0.0299(10) 0.0315(10) 0.0268(10) -0.0104(8) -0.0030(8) -0.0037(8)
C44 0.0295(10) 0.0373(11) 0.0285(10) -0.0121(8) 0.0004(8) -0.0064(9)
C45 0.0388(12) 0.0322(11) 0.0360(11) -0.0102(9) -0.0003(9) -0.0084(9)
C46 0.0360(11) 0.0314(11) 0.0330(11) -0.0102(9) -0.0010(9) -0.0016(9)
C47 0.0292(10) 0.0394(12) 0.0298(10) -0.0093(9) 0.0008(8) -0.0039(9)
C48 0.0315(10) 0.0337(11) 0.0250(10) -0.0090(8) -0.0015(8) -0.0064(8)
C49 0.0280(10) 0.0332(11) 0.0303(10) -0.0088(8) -0.0021(8) -0.0047(8)
C50 0.0288(10) 0.0267(10) 0.0357(11) -0.0078(8) -0.0021(8) -0.0107(8)
C51 0.0302(10) 0.0280(10) 0.0291(10) -0.0053(8) -0.0003(8) -0.0088(8)
C52 0.0332(11) 0.0321(10) 0.0278(10) -0.0072(8) -0.0041(8) -0.0084(8)
C53 0.0308(10) 0.0310(10) 0.0347(11) -0.0103(8) 0.0007(8) -0.0124(8)
C54 0.0363(11) 0.0403(12) 0.0284(10) -0.0112(9) 0.0011(8) -0.0173(9)
C55 0.0354(11) 0.0340(11) 0.0299(10) -0.0067(8) -0.0043(8) -0.0173(9)
C56 0.0407(12) 0.0399(12) 0.0302(11) -0.0054(9) -0.0057(9) -0.0188(10)
C57 0.0630(17) 0.0405(14) 0.0525(16) 0.0071(11) -0.0093(13) -0.0136(12)
C58 0.0436(14) 0.0394(13) 0.0631(16) -0.0160(12) -0.0153(12) -0.0054(11)
C62 0.0539(16) 0.0659(17) 0.0343(13) 0.0050(12) -0.0063(11) -0.0209(13)
C63 0.0520(15) 0.0401(13) 0.0540(15) -0.0152(11) -0.0007(12) -0.0165(11)
C64 0.0397(13) 0.0576(15) 0.0417(13) -0.0160(11) -0.0023(10) -0.0245(11)
C65 0.069(2) 0.077(2) 0.079(2) -0.0456(18) 0.0017(16) -0.0301(17)
C66 0.075(2) 0.082(2) 0.081(2) -0.0101(18) -0.0407(18) -0.0345(18)
C67 0.080(2) 0.092(2) 0.0584(18) -0.0227(16) 0.0016(15) -0.063(2)
C68 0.0376(14) 0.0616(17) 0.0731(19) -0.0027(14) -0.0139(13) -0.0167(12)
C69 0.0452(14) 0.0480(14) 0.0350(12) 0.0035(10) 0.0009(10) -0.0018(11)
C70 0.0577(16) 0.0307(12) 0.0645(17) -0.0113(11) 0.0138(13) -0.0206(11)
C71 0.124(3) 0.063(2) 0.084(3) 0.0216(18) -0.037(2) -0.047(2)
C72 0.178(5) 0.055(2) 0.095(3) -0.0080(18) -0.043(3) -0.062(3)
C73 0.122(4) 0.055(2) 0.136(4) 0.008(2) 0.061(3) -0.033(2)
C74 0.0436(14) 0.0607(17) 0.0540(16) -0.0064(13) -0.0089(12) 0.0027(13)
C75 0.0270(11) 0.0564(14) 0.0401(12) -0.0132(11) -0.0019(9) -0.0124(10)
C76 0.0409(14) 0.092(2) 0.0436(14) -0.0048(14) -0.0010(11) -0.0353(15)
C77 0.066(2) 0.104(3) 0.075(2) -0.0111(19) -0.0025(16) -0.057(2)
C78 0.0358(17) 0.147(4) 0.136(4) -0.048(3) 0.025(2) -0.034(2)
C79 0.124(4) 0.180(5) 0.075(3) 0.051(3) -0.041(2) -0.115(4)
C80 0.0504(17) 0.108(3) 0.086(2) -0.065(2) -0.0233(16) 0.0230(17)
C81 0.0492(15) 0.0447(14) 0.0589(16) -0.0276(12) -0.0003(12) -0.0022(11)
C82 0.0591(17) 0.0409(14) 0.0699(18) -0.0066(12) -0.0075(14) -0.0247(12)
C86 0.0470(14) 0.0605(16) 0.0500(15) -0.0292(13) 0.0035(12) -0.0087(12)
C87 0.0488(14) 0.0411(13) 0.0503(14) -0.0048(11) -0.0147(12) -0.0064(11)
C88 0.0331(12) 0.0529(15) 0.0418(13) 0.0006(11) -0.0016(10) -0.0040(11)
C89 0.0462(16) 0.086(2) 0.070(2) -0.0153(17) -0.0230(14) -0.0077(15)
C90 0.0524(17) 0.0678(19) 0.0516(17) 0.0136(14) -0.0004(13) -0.0022(14)
C91 0.0353(13) 0.0694(19) 0.0557(17) -0.0001(14) -0.0041(12) 0.0102(13)
C92 0.0421(16) 0.080(2) 0.121(3) -0.051(2) 0.0076(17) -0.0299(15)
C93 0.0482(14) 0.0434(13) 0.0499(14) -0.0245(11) 0.0136(11) -0.0178(11)
C94 0.0452(14) 0.0309(12) 0.0537(15) -0.0085(10) 0.0036(11) 0.0014(10)
C95 0.153(5) 0.060(2) 0.147(4) 0.041(3) 0.081(4) 0.048(3)
C96 0.049(2) 0.062(2) 0.319(8) -0.072(4) -0.003(3) 0.0148(18)
C97 0.278(8) 0.094(3) 0.186(6) -0.110(4) -0.139(6) 0.095(4)
C98 0.0553(16) 0.0574(16) 0.0643(17) -0.0266(14) 0.0075(13) -0.0280(13)
C99 0.0331(11) 0.0559(14) 0.0405(12) -0.0139(11) -0.0006(9) -0.0211(11)
C100 0.0303(11) 0.0403(12) 0.0405(12) -0.0160(10) 0.0019(9) -0.0087(9)
C101 0.0348(12) 0.0640(17) 0.0544(15) -0.0254(13) -0.0084(11) 0.0021(12)
C102 0.0539(16) 0.0635(17) 0.0560(16) -0.0352(14) -0.0049(13) 0.0051(13)
C103 0.0327(13) 0.0609(18) 0.094(2) -0.0105(16) 0.0101(14) -0.0174(13)
C104 0.098(2) 0.076(2) 0.0571(18) 0.0174(15) -0.0315(17) -0.065(2)
C105 0.134(4) 0.104(4) 0.071(3) -0.021(2) 0.013(3) -0.035(3)
C106 0.224(8) 0.208(7) 0.115(4) -0.047(4) 0.037(5) -0.152(7)
C107 0.140(5) 0.174(6) 0.081(3) -0.025(3) 0.020(3) 0.014(4)
O1 0.0368(8) 0.0348(8) 0.0420(9) -0.0056(7) -0.0026(7) -0.0095(7)
O2 0.0424(9) 0.0663(11) 0.0295(8) -0.0011(7) -0.0066(7) -0.0232(8)
O3 0.0331(8) 0.0403(8) 0.0383(8) -0.0103(7) -0.0029(6) -0.0162(7)
O4 0.0312(8) 0.0385(8) 0.0448(9) -0.0054(7) -0.0082(7) -0.0079(6)
O5 0.0380(8) 0.0307(8) 0.0354(8) -0.0032(6) 0.0020(6) -0.0098(6)
O6 0.0363(8) 0.0495(9) 0.0317(8) -0.0098(7) -0.0049(6) -0.0102(7)
O7 0.0324(8) 0.0387(8) 0.0474(9) -0.0120(7) -0.0070(7) -0.0115(7)
O8 0.0350(9) 0.0940(15) 0.0420(10) -0.0362(10) -0.0074(7) 0.0071(9)
O9 0.0364(8) 0.0337(8) 0.0402(9) -0.0096(7) 0.0014(7) -0.0050(6)
O10 0.0349(8) 0.0585(11) 0.0437(9) -0.0247(8) -0.0012(7) -0.0073(7)
O11 0.0261(7) 0.0391(8) 0.0389(8) -0.0101(6) -0.0045(6) -0.0052(6)
O12 0.0354(9) 0.0510(10) 0.0708(12) -0.0291(9) 0.0042(8) -0.0181(8)
O13 0.0344(8) 0.0317(8) 0.0422(9) -0.0147(6) 0.0029(7) -0.0026(6)
O14 0.0400(9) 0.0468(9) 0.0359(8) -0.0165(7) -0.0009(7) -0.0134(7)
O15 0.0278(7) 0.0387(8) 0.0481(9) -0.0097(7) -0.0045(7) -0.0089(6)
O16 0.0571(11) 0.0640(11) 0.0321(8) 0.0000(7) -0.0074(7) -0.0402(9)
O17 0.134(3) 0.136(3) 0.132(3) -0.044(3) -0.002(2) -0.028(3)

loop_
_atom_type_symbol
_atom_type_description
_atom_type_scat_dispersion_real
_atom_type_scat_dispersion_imag
_atom_type_scat_source
C C 0.0033 0.0016 'International Tables Vol C Tables 4.2.6.8 and 6.1.1.4'
H H 0.0000 0.0000 'International Tables Vol C Tables 4.2.6.8 and 6.1.1.4'
O O 0.0106 0.0060 'International Tables Vol C Tables 4.2.6.8 and 6.1.1.4'

loop_
_geom_angle_atom_site_label_1
_geom_angle_atom_site_label_2
_geom_angle_atom_site_label_3
_geom_angle
C6 C1 O1 119.10(18)
C6 C1 C2 120.27(19)
O1 C1 C2 120.46(18)
C3 C2 C1 118.84(19)
C3 C2 C56 120.86(19)
C1 C2 C56 120.29(19)
C2 C3 C4 122.7(2)
C2 C3 H3 118.6
C4 C3 H3 118.6
C5 C4 C3 116.5(2)
C5 C4 C58 122.5(2)
C3 C4 C58 121.0(2)
C6 C5 C4 122.56(19)
C6 C5 H5 118.7
C4 C5 H5 118.7
C1 C6 C5 119.08(19)
C1 C6 C7 121.29(19)
C5 C6 C7 119.62(19)
O2 C7 C9 107.50(17)
O2 C7 C6 110.86(17)
C9 C7 C6 111.70(17)
O2 C7 H7 108.9
C9 C7 H7 108.9
C6 C7 H7 108.9
O3 C8 C13 120.39(18)
O3 C8 C9 118.74(18)
C13 C8 C9 120.73(19)
C10 C9 C8 119.07(19)
C10 C9 C7 121.44(19)
C8 C9 C7 119.48(18)
C9 C10 C11 121.8(2)
C9 C10 H10 119.1
C11 C10 H10 119.1
C12 C11 C10 117.68(19)
C12 C11 C64 123.01(19)
C10 C11 C64 119.31(19)
C11 C12 C13 122.34(19)
C11 C12 H12 118.8
C13 C12 H12 118.8
C8 C13 C12 118.29(19)
C8 C13 C14 121.21(18)
C12 C13 C14 120.36(18)
O4 C14 C16 106.96(16)
O4 C14 C13 109.75(16)
C16 C14 C13 113.65(17)
O4 C14 H14 108.8
C16 C14 H14 108.8
C13 C14 H14 108.8
O5 C15 C20 120.54(18)
O5 C15 C16 118.54(17)
C20 C15 C16 120.71(18)
C17 C16 C15 118.91(19)
C17 C16 C14 121.32(19)
C15 C16 C14 119.66(18)
C16 C17 C18 121.7(2)
C16 C17 H17 119.2
C18 C17 H17 119.2
C19 C18 C17 117.9(2)
C19 C18 C70 121.7(2)
C17 C18 C70 120.3(2)
C18 C19 C20 122.4(2)
C18 C19 H19 118.8
C20 C19 H19 118.8
C19 C20 C15 118.22(19)
C19 C20 C21 121.39(18)
C15 C20 C21 120.12(18)
O6 C21 C20 109.13(16)
O6 C21 C23 111.15(16)
C20 C21 C23 111.41(17)
O6 C21 H21 108.4
C20 C21 H21 108.4
C23 C21 H21 108.4
O7 C22 C23 120.07(18)
O7 C22 C27 119.26(19)
C23 C22 C27 120.63(19)
C22 C23 C24 118.96(19)
C22 C23 C21 119.87(18)
C24 C23 C21 121.14(19)
C23 C24 C25 122.0(2)
C23 C24 H24 119.0
C25 C24 H24 119.0
C24 C25 C26 117.0(2)
C24 C25 C76 122.3(2)
C26 C25 C76 120.7(2)
C27 C26 C25 122.4(2)
C27 C26 H26 118.8
C25 C26 H26 118.8
C26 C27 C22 118.7(2)
C26 C27 C28 122.2(2)
C22 C27 C28 119.1(2)
O8 C28 C30 105.76(18)
O8 C28 C27 111.76(19)
C30 C28 C27 114.22(19)
O8 C28 H28 108.3
C30 C28 H28 108.3
C27 C28 H28 108.3
O9 C29 C34 119.27(18)
O9 C29 C30 120.52(19)
C34 C29 C30 120.00(19)
C31 C30 C29 118.8(2)
C31 C30 C28 120.8(2)
C29 C30 C28 120.4(2)
C30 C31 C32 122.6(2)
C30 C31 H31 118.7
C32 C31 H31 118.7
C33 C32 C31 116.8(2)
C33 C32 C82 121.5(2)
C31 C32 C82 121.7(2)
C34 C33 C32 122.7(2)
C34 C33 H33 118.6
C32 C33 H33 118.6
C33 C34 C29 119.09(19)
C33 C34 C35 119.35(19)
C29 C34 C35 121.54(19)
O10 C35 C34 111.59(17)
O10 C35 C37 106.39(17)
C34 C35 C37 110.53(17)
O10 C35 H35 109.4
C34 C35 H35 109.4
C37 C35 H35 109.4
O11 C36 C41 120.12(19)
O11 C36 C37 118.91(18)
C41 C36 C37 120.81(19)
C38 C37 C36 118.71(19)
C38 C37 C35 121.07(19)
C36 C37 C35 120.01(19)
C37 C38 C39 122.0(2)
C37 C38 H38 119.0
C39 C38 H38 119.0
C40 C39 C38 117.4(2)
C40 C39 C88 123.1(2)
C38 C39 C88 119.5(2)
C39 C40 C41 122.4(2)
C39 C40 H40 118.8
C41 C40 H40 118.8
C36 C41 C40 118.6(2)
C36 C41 C42 121.83(19)
C40 C41 C42 119.43(19)
O12 C42 C44 106.81(17)
O12 C42 C41 110.11(18)
C44 C42 C41 112.40(18)
O12 C42 H42 109.2
C44 C42 H42 109.2
C41 C42 H42 109.2
O13 C43 C44 118.39(18)
O13 C43 C48 120.77(18)
C44 C43 C48 120.70(18)
C45 C44 C43 118.92(19)
C45 C44 C42 121.05(19)
C43 C44 C42 120.02(18)
C44 C45 C46 121.9(2)
C44 C45 H45 119.1
C46 C45 H45 119.1
C47 C46 C45 117.69(19)
C47 C46 C94 121.0(2)
C45 C46 C94 121.2(2)
C46 C47 C48 122.23(19)
C46 C47 H47 118.9
C48 C47 H47 118.9
C47 C48 C43 118.34(19)
C47 C48 C49 120.85(18)
C43 C48 C49 120.68(18)
O14 C49 C51 111.59(17)
O14 C49 C48 108.14(16)
C51 C49 C48 111.95(16)
O14 C49 H49 108.4
C51 C49 H49 108.4
C48 C49 H49 108.4
O15 C50 C51 119.67(18)
O15 C50 C55 119.35(18)
C51 C50 C55 120.87(19)
C50 C51 C52 118.85(18)
C50 C51 C49 119.79(18)
C52 C51 C49 121.36(18)
C53 C52 C51 121.99(19)
C53 C52 H52 119.0
C51 C52 H52 119.0
C52 C53 C54 117.31(19)
C52 C53 C100 122.75(19)
C54 C53 C100 119.93(19)
C55 C54 C53 122.29(19)
C55 C54 H54 118.9
C53 C54 H54 118.9
C54 C55 C50 118.48(19)
C54 C55 C56 121.88(19)
C50 C55 C56 119.59(19)
O16 C56 C55 111.92(18)
O16 C56 C2 105.93(17)
C55 C56 C2 114.17(17)
O16 C56 H56 108.2
C55 C56 H56 108.2
C2 C56 H56 108.2
O1 C57 H57A 109.5
O1 C57 H57B 109.5
H57A C57 H57B 109.5
O1 C57 H57C 109.5
H57A C57 H57C 109.5
H57B C57 H57C 109.5
C60A C58 C59 139.1(6)
C60A C58 C59A 106.5(7)
C59 C58 C59A 62.5(5)
C60A C58 C61 45.3(6)
C59 C58 C61 109.3(3)
C59A C58 C61 130.6(5)
C60A C58 C4 111.7(6)
C59 C58 C4 108.1(3)
C59A C58 C4 115.5(4)
C61 C58 C4 113.2(2)
C60A C58 C60 64.1(6)
C59 C58 C60 110.8(4)
C59A C58 C60 49.1(4)
C61 C58 C60 106.4(3)
C4 C58 C60 108.9(3)
C60A C58 C61A 110.8(8)
C59 C58 C61A 45.7(5)
C59A C58 C61A 103.7(7)
C61 C58 C61A 67.8(6)
C4 C58 C61A 108.4(5)
C60 C58 C61A 141.1(6)
C58 C59 H59A 109.5
C58 C59 H59B 109.5
H59A C59 H59B 109.5
C58 C59 H59C 109.5
H59A C59 H59C 109.5
H59B C59 H59C 109.5
C58 C60 H60A 109.5
C58 C60 H60B 109.5
H60A C60 H60B 109.5
C58 C60 H60C 109.5
H60A C60 H60C 109.5
H60B C60 H60C 109.5
C58 C61 H61A 109.5
C58 C61 H61B 109.5
H61A C61 H61B 109.5
C58 C61 H61C 109.5
H61A C61 H61C 109.5
H61B C61 H61C 109.5
C58 C59A H59D 109.5
C58 C59A H59E 109.5
H59D C59A H59E 109.5
C58 C59A H59F 109.5
H59D C59A H59F 109.5
H59E C59A H59F 109.5
C58 C60A H60D 109.5
C58 C60A H60E 109.5
H60D C60A H60E 109.5
C58 C60A H60F 109.5
H60D C60A H60F 109.5
H60E C60A H60F 109.5
C58 C61A H61D 109.5
C58 C61A H61E 109.5
H61D C61A H61E 109.5
C58 C61A H61F 109.5
H61D C61A H61F 109.5
H61E C61A H61F 109.5
O2 C62 H62A 109.5
O2 C62 H62B 109.5
H62A C62 H62B 109.5
O2 C62 H62C 109.5
H62A C62 H62C 109.5
H62B C62 H62C 109.5
O3 C63 H63A 109.5
O3 C63 H63B 109.5
H63A C63 H63B 109.5
O3 C63 H63C 109.5
H63A C63 H63C 109.5
H63B C63 H63C 109.5
C66 C64 C67 107.8(2)
C66 C64 C11 109.6(2)
C67 C64 C11 112.1(2)
C66 C64 C65 109.4(3)
C67 C64 C65 108.5(3)
C11 C64 C65 109.4(2)
C64 C65 H65A 109.5
C64 C65 H65B 109.5
H65A C65 H65B 109.5
C64 C65 H65C 109.5
H65A C65 H65C 109.5
H65B C65 H65C 109.5
C64 C66 H66A 109.5
C64 C66 H66B 109.5
H66A C66 H66B 109.5
C64 C66 H66C 109.5
H66A C66 H66C 109.5
H66B C66 H66C 109.5
C64 C67 H67A 109.5
C64 C67 H67B 109.5
H67A C67 H67B 109.5
C64 C67 H67C 109.5
H67A C67 H67C 109.5
H67B C67 H67C 109.5
O4 C68 H68A 109.5
O4 C68 H68B 109.5
H68A C68 H68B 109.5
O4 C68 H68C 109.5
H68A C68 H68C 109.5
H68B C68 H68C 109.5
O5 C69 H69A 109.5
O5 C69 H69B 109.5
H69A C69 H69B 109.5
O5 C69 H69C 109.5
H69A C69 H69C 109.5
H69B C69 H69C 109.5
C72 C70 C73 114.3(3)
C72 C70 C18 108.9(2)
C73 C70 C18 112.3(2)
C72 C70 C71 107.9(3)
C73 C70 C71 103.6(3)
C18 C70 C71 109.7(2)
C70 C71 H71A 109.5
C70 C71 H71B 109.5
H71A C71 H71B 109.5
C70 C71 H71C 109.5
H71A C71 H71C 109.5
H71B C71 H71C 109.5
C70 C72 H72A 109.5
C70 C72 H72B 109.5
H72A C72 H72B 109.5
C70 C72 H72C 109.5
H72A C72 H72C 109.5
H72B C72 H72C 109.5
C70 C73 H73A 109.5
C70 C73 H73B 109.5
H73A C73 H73B 109.5
C70 C73 H73C 109.5
H73A C73 H73C 109.5
H73B C73 H73C 109.5
O6 C74 H74A 109.5
O6 C74 H74B 109.5
H74A C74 H74B 109.5
O6 C74 H74C 109.5
H74A C74 H74C 109.5
H74B C74 H74C 109.5
O7 C75 H75A 109.5
O7 C75 H75B 109.5
H75A C75 H75B 109.5
O7 C75 H75C 109.5
H75A C75 H75C 109.5
H75B C75 H75C 109.5
C79 C76 C78 111.3(3)
C79 C76 C25 109.9(2)
C78 C76 C25 108.1(3)
C79 C76 C77 108.5(3)
C78 C76 C77 106.8(3)
C25 C76 C77 112.2(2)
C76 C77 H77A 109.5
C76 C77 H77B 109.5
H77A C77 H77B 109.5
C76 C77 H77C 109.5
H77A C77 H77C 109.5
H77B C77 H77C 109.5
C76 C78 H78A 109.5
C76 C78 H78B 109.5
H78A C78 H78B 109.5
C76 C78 H78C 109.5
H78A C78 H78C 109.5
H78B C78 H78C 109.5
C76 C79 H79A 109.5
C76 C79 H79B 109.5
H79A C79 H79B 109.5
C76 C79 H79C 109.5
H79A C79 H79C 109.5
H79B C79 H79C 109.5
O8 C80 H80A 109.5
O8 C80 H80B 109.5
H80A C80 H80B 109.5
O8 C80 H80C 109.5
H80A C80 H80C 109.5
H80B C80 H80C 109.5
O9 C81 H81A 109.5
O9 C81 H81B 109.5
H81A C81 H81B 109.5
O9 C81 H81C 109.5
H81A C81 H81C 109.5
H81B C81 H81C 109.5
C83 C82 C84A 134.8(5)
C83 C82 C32 112.1(3)
C84A C82 C32 112.3(4)
C83 C82 C85A 55.5(4)
C84A C82 C85A 115.9(6)
C32 C82 C85A 108.3(4)
C83 C82 C84 113.4(4)
C84A C82 C84 43.0(4)
C32 C82 C84 108.1(3)
C85A C82 C84 143.2(5)
C83 C82 C85 108.7(4)
C84A C82 C85 60.1(4)
C32 C82 C85 112.6(3)
C85A C82 C85 59.3(4)
C84 C82 C85 101.5(4)
C83 C82 C83A 43.5(4)
C84A C82 C83A 110.3(5)
C32 C82 C83A 111.5(4)
C85A C82 C83A 97.7(5)
C84 C82 C83A 73.3(4)
C85 C82 C83A 134.8(4)
C82 C83 H83A 109.5
C82 C83 H83B 109.5
H83A C83 H83B 109.5
C82 C83 H83C 109.5
H83A C83 H83C 109.5
H83B C83 H83C 109.5
C82 C84 H84A 109.5
C82 C84 H84B 109.5
H84A C84 H84B 109.5
C82 C84 H84C 109.5
H84A C84 H84C 109.5
H84B C84 H84C 109.5
C82 C85 H85A 109.5
C82 C85 H85B 109.5
H85A C85 H85B 109.5
C82 C85 H85C 109.5
H85A C85 H85C 109.5
H85B C85 H85C 109.5
C82 C83A H83D 109.5
C82 C83A H83E 109.5
H83D C83A H83E 109.5
C82 C83A H83F 109.5
H83D C83A H83F 109.5
H83E C83A H83F 109.5
C82 C84A H84D 109.5
C82 C84A H84E 109.5
H84D C84A H84E 109.5
C82 C84A H84F 109.5
H84D C84A H84F 109.5
H84E C84A H84F 109.5
C82 C85A H85D 109.5
C82 C85A H85E 109.5
H85D C85A H85E 109.5
C82 C85A H85F 109.5
H85D C85A H85F 109.5
H85E C85A H85F 109.5
O10 C86 H86A 109.5
O10 C86 H86B 109.5
H86A C86 H86B 109.5
O10 C86 H86C 109.5
H86A C86 H86C 109.5
H86B C86 H86C 109.5
O11 C87 H87A 109.5
O11 C87 H87B 109.5
H87A C87 H87B 109.5
O11 C87 H87C 109.5
H87A C87 H87C 109.5
H87B C87 H87C 109.5
C89 C88 C90 108.9(3)
C89 C88 C39 109.7(2)
C90 C88 C39 109.2(2)
C89 C88 C91 108.9(2)
C90 C88 C91 108.4(2)
C39 C88 C91 111.7(2)
C88 C89 H89A 109.5
C88 C89 H89B 109.5
H89A C89 H89B 109.5
C88 C89 H89C 109.5
H89A C89 H89C 109.5
H89B C89 H89C 109.5
C88 C90 H90A 109.5
C88 C90 H90B 109.5
H90A C90 H90B 109.5
C88 C90 H90C 109.5
H90A C90 H90C 109.5
H90B C90 H90C 109.5
C88 C91 H91A 109.5
C88 C91 H91B 109.5
H91A C91 H91B 109.5
C88 C91 H91C 109.5
H91A C91 H91C 109.5
H91B C91 H91C 109.5
O12 C92 H92A 109.5
O12 C92 H92B 109.5
H92A C92 H92B 109.5
O12 C92 H92C 109.5
H92A C92 H92C 109.5
H92B C92 H92C 109.5
O13 C93 H93A 109.5
O13 C93 H93B 109.5
H93A C93 H93B 109.5
O13 C93 H93C 109.5
H93A C93 H93C 109.5
H93B C93 H93C 109.5
C95 C94 C97 109.4(5)
C95 C94 C96 106.8(4)
C97 C94 C96 108.8(5)
C95 C94 C46 112.0(2)
C97 C94 C46 108.3(2)
C96 C94 C46 111.5(2)
C94 C95 H95A 109.5
C94 C95 H95B 109.5
H95A C95 H95B 109.5
C94 C95 H95C 109.5
H95A C95 H95C 109.5
H95B C95 H95C 109.5
C94 C96 H96A 109.5
C94 C96 H96B 109.5
H96A C96 H96B 109.5
C94 C96 H96C 109.5
H96A C96 H96C 109.5
H96B C96 H96C 109.5
C94 C97 H97A 109.5
C94 C97 H97B 109.5
H97A C97 H97B 109.5
C94 C97 H97C 109.5
H97A C97 H97C 109.5
H97B C97 H97C 109.5
O14 C98 H98A 109.5
O14 C98 H98B 109.5
H98A C98 H98B 109.5
O14 C98 H98C 109.5
H98A C98 H98C 109.5
H98B C98 H98C 109.5
O15 C99 H99A 109.5
O15 C99 H99B 109.5
H99A C99 H99B 109.5
O15 C99 H99C 109.5
H99A C99 H99C 109.5
H99B C99 H99C 109.5
C103 C100 C101 109.6(2)
C103 C100 C53 109.07(19)
C101 C100 C53 111.97(18)
C103 C100 C102 109.7(2)
C101 C100 C102 107.7(2)
C53 C100 C102 108.75(19)
C100 C101 H10A 109.5
C100 C101 H10B 109.5
H10A C101 H10B 109.5
C100 C101 H10C 109.5
H10A C101 H10C 109.5
H10B C101 H10C 109.5
C100 C102 H10D 109.5
C100 C102 H10E 109.5
H10D C102 H10E 109.5
C100 C102 H10F 109.5
H10D C102 H10F 109.5
H10E C102 H10F 109.5
C100 C103 H10G 109.5
C100 C103 H10H 109.5
H10G C103 H10H 109.5
C100 C103 H10I 109.5
H10G C103 H10I 109.5
H10H C103 H10I 109.5
O16 C104 H10J 109.5
O16 C104 H10K 109.5
H10J C104 H10K 109.5
O16 C104 H10L 109.5
H10J C104 H10L 109.5
H10K C104 H10L 109.5
O17 C105 C106 122.1(6)
O17 C105 C107 116.6(6)
C106 C105 C107 121.3(6)
C105 C106 H10M 109.5
C105 C106 H10N 109.5
H10M C106 H10N 109.5
C105 C106 H10O 109.5
H10M C106 H10O 109.5
H10N C106 H10O 109.5
C105 C107 H10P 109.5
C105 C107 H10Q 109.5
H10P C107 H10Q 109.5
C105 C107 H10R 109.5
H10P C107 H10R 109.5
H10Q C107 H10R 109.5
C1 O1 C57 115.74(18)
C62 O2 C7 113.34(19)
C8 O3 C63 114.63(17)
C68 O4 C14 113.93(18)
C15 O5 C69 113.71(17)
C74 O6 C21 111.10(18)
C22 O7 C75 114.49(17)
C80 O8 C28 113.1(2)
C29 O9 C81 116.03(17)
C86 O10 C35 113.66(18)
C36 O11 C87 114.97(17)
C92 O12 C42 113.26(19)
C43 O13 C93 113.65(17)
C98 O14 C49 111.79(19)
C50 O15 C99 114.49(16)
C104 O16 C56 112.0(2)

loop_
_geom_bond_atom_site_label_1
_geom_bond_atom_site_label_2
_geom_bond_distance
C1 C6 1.385(3)
C1 O1 1.386(3)
C1 C2 1.398(3)
C2 C3 1.382(3)
C2 C56 1.522(3)
C3 C4 1.396(3)
C3 H3 0.9500
C4 C5 1.391(3)
C4 C58 1.528(3)
C5 C6 1.389(3)
C5 H5 0.9500
C6 C7 1.532(3)
C7 O2 1.418(3)
C7 C9 1.523(3)
C7 H7 1.0000
C8 O3 1.385(2)
C8 C13 1.391(3)
C8 C9 1.394(3)
C9 C10 1.383(3)
C10 C11 1.396(3)
C10 H10 0.9500
C11 C12 1.382(3)
C11 C64 1.535(3)
C12 C13 1.396(3)
C12 H12 0.9500
C13 C14 1.521(3)
C14 O4 1.433(3)
C14 C16 1.516(3)
C14 H14 1.0000
C15 O5 1.384(2)
C15 C20 1.394(3)
C15 C16 1.396(3)
C16 C17 1.384(3)
C17 C18 1.395(3)
C17 H17 0.9500
C18 C19 1.377(3)
C18 C70 1.542(3)
C19 C20 1.393(3)
C19 H19 0.9500
C20 C21 1.520(3)
C21 O6 1.425(3)
C21 C23 1.523(3)
C21 H21 1.0000
C22 O7 1.381(2)
C22 C23 1.387(3)
C22 C27 1.394(3)
C23 C24 1.393(3)
C24 C25 1.394(3)
C24 H24 0.9500
C25 C26 1.395(3)
C25 C76 1.529(3)
C26 C27 1.386(3)
C26 H26 0.9500
C27 C28 1.523(3)
C28 O8 1.435(3)
C28 C30 1.511(3)
C28 H28 1.0000
C29 O9 1.380(3)
C29 C34 1.392(3)
C29 C30 1.406(3)
C30 C31 1.383(3)
C31 C32 1.394(3)
C31 H31 0.9500
C32 C33 1.389(3)
C32 C82 1.530(3)
C33 C34 1.382(3)
C33 H33 0.9500
C34 C35 1.521(3)
C35 O10 1.424(3)
C35 C37 1.523(3)
C35 H35 1.0000
C36 O11 1.385(3)
C36 C41 1.389(3)
C36 C37 1.396(3)
C37 C38 1.386(3)
C38 C39 1.402(3)
C38 H38 0.9500
C39 C40 1.382(3)
C39 C88 1.532(3)
C40 C41 1.395(3)
C40 H40 0.9500
C41 C42 1.521(3)
C42 O12 1.435(3)
C42 C44 1.516(3)
C42 H42 1.0000
C43 O13 1.386(2)
C43 C44 1.388(3)
C43 C48 1.394(3)
C44 C45 1.386(3)
C45 C46 1.389(3)
C45 H45 0.9500
C46 C47 1.383(3)
C46 C94 1.539(3)
C47 C48 1.392(3)
C47 H47 0.9500
C48 C49 1.520(3)
C49 O14 1.426(3)
C49 C51 1.517(3)
C49 H49 1.0000
C50 O15 1.384(2)
C50 C51 1.386(3)
C50 C55 1.396(3)
C51 C52 1.395(3)
C52 C53 1.388(3)
C52 H52 0.9500
C53 C54 1.396(3)
C53 C100 1.533(3)
C54 C55 1.387(3)
C54 H54 0.9500
C55 C56 1.518(3)
C56 O16 1.427(3)
C56 H56 1.0000
C57 O1 1.431(3)
C57 H57A 0.9800
C57 H57B 0.9800
C57 H57C 0.9800
C58 C60A 1.484(14)
C58 C59 1.508(6)
C58 C59A 1.516(10)
C58 C61 1.525(5)
C58 C60 1.541(6)
C58 C61A 1.568(13)
C59 H59A 0.9800
C59 H59B 0.9800
C59 H59C 0.9800
C60 H60A 0.9800
C60 H60B 0.9800
C60 H60C 0.9800
C61 H61A 0.9800
C61 H61B 0.9800
C61 H61C 0.9800
C59A H59D 0.9800
C59A H59E 0.9800
C59A H59F 0.9800
C60A H60D 0.9800
C60A H60E 0.9800
C60A H60F 0.9800
C61A H61D 0.9800
C61A H61E 0.9800
C61A H61F 0.9800
C62 O2 1.411(3)
C62 H62A 0.9800
C62 H62B 0.9800
C62 H62C 0.9800
C63 O3 1.430(3)
C63 H63A 0.9800
C63 H63B 0.9800
C63 H63C 0.9800
C64 C66 1.523(4)
C64 C67 1.528(4)
C64 C65 1.541(4)
C65 H65A 0.9800
C65 H65B 0.9800
C65 H65C 0.9800
C66 H66A 0.9800
C66 H66B 0.9800
C66 H66C 0.9800
C67 H67A 0.9800
C67 H67B 0.9800
C67 H67C 0.9800
C68 O4 1.409(3)
C68 H68A 0.9800
C68 H68B 0.9800
C68 H68C 0.9800
C69 O5 1.434(3)
C69 H69A 0.9800
C69 H69B 0.9800
C69 H69C 0.9800
C70 C72 1.495(4)
C70 C73 1.505(4)
C70 C71 1.551(5)
C71 H71A 0.9800
C71 H71B 0.9800
C71 H71C 0.9800
C72 H72A 0.9800
C72 H72B 0.9800
C72 H72C 0.9800
C73 H73A 0.9800
C73 H73B 0.9800
C73 H73C 0.9800
C74 O6 1.418(3)
C74 H74A 0.9800
C74 H74B 0.9800
C74 H74C 0.9800
C75 O7 1.430(3)
C75 H75A 0.9800
C75 H75B 0.9800
C75 H75C 0.9800
C76 C79 1.516(5)
C76 C78 1.528(5)
C76 C77 1.531(5)
C77 H77A 0.9800
C77 H77B 0.9800
C77 H77C 0.9800
C78 H78A 0.9800
C78 H78B 0.9800
C78 H78C 0.9800
C79 H79A 0.9800
C79 H79B 0.9800
C79 H79C 0.9800
C80 O8 1.421(4)
C80 H80A 0.9800
C80 H80B 0.9800
C80 H80C 0.9800
C81 O9 1.435(3)
C81 H81A 0.9800
C81 H81B 0.9800
C81 H81C 0.9800
C82 C83 1.502(3)
C82 C84A 1.506(4)
C82 C85A 1.536(4)
C82 C84 1.541(4)
C82 C85 1.546(3)
C82 C83A 1.547(4)
C83 H83A 0.9800
C83 H83B 0.9800
C83 H83C 0.9800
C84 H84A 0.9800
C84 H84B 0.9800
C84 H84C 0.9800
C85 H85A 0.9800
C85 H85B 0.9800
C85 H85C 0.9800
C83A H83D 0.9800
C83A H83E 0.9800
C83A H83F 0.9800
C84A H84D 0.9800
C84A H84E 0.9800
C84A H84F 0.9800
C85A H85D 0.9800
C85A H85E 0.9800
C85A H85F 0.9800
C86 O10 1.418(3)
C86 H86A 0.9800
C86 H86B 0.9800
C86 H86C 0.9800
C87 O11 1.425(3)
C87 H87A 0.9800
C87 H87B 0.9800
C87 H87C 0.9800
C88 C89 1.530(4)
C88 C90 1.531(4)
C88 C91 1.536(4)
C89 H89A 0.9800
C89 H89B 0.9800
C89 H89C 0.9800
C90 H90A 0.9800
C90 H90B 0.9800
C90 H90C 0.9800
C91 H91A 0.9800
C91 H91B 0.9800
C91 H91C 0.9800
C92 O12 1.412(3)
C92 H92A 0.9800
C92 H92B 0.9800
C92 H92C 0.9800
C93 O13 1.431(3)
C93 H93A 0.9800
C93 H93B 0.9800
C93 H93C 0.9800
C94 C95 1.484(4)
C94 C97 1.487(5)
C94 C96 1.493(5)
C95 H95A 0.9800
C95 H95B 0.9800
C95 H95C 0.9800
C96 H96A 0.9800
C96 H96B 0.9800
C96 H96C 0.9800
C97 H97A 0.9800
C97 H97B 0.9800
C97 H97C 0.9800
C98 O14 1.420(3)
C98 H98A 0.9800
C98 H98B 0.9800
C98 H98C 0.9800
C99 O15 1.434(3)
C99 H99A 0.9800
C99 H99B 0.9800
C99 H99C 0.9800
C100 C103 1.529(3)
C100 C101 1.532(3)
C100 C102 1.537(3)
C101 H10A 0.9800
C101 H10B 0.9800
C101 H10C 0.9800
C102 H10D 0.9800
C102 H10E 0.9800
C102 H10F 0.9800
C103 H10G 0.9800
C103 H10H 0.9800
C103 H10I 0.9800
C104 O16 1.426(3)
C104 H10J 0.9800
C104 H10K 0.9800
C104 H10L 0.9800
C105 O17 1.252(6)
C105 C106 1.458(7)
C105 C107 1.486(8)
C106 H10M 0.9800
C106 H10N 0.9800
C106 H10O 0.9800
C107 H10P 0.9800
C107 H10Q 0.9800
C107 H10R 0.9800
